data_2010856
loop_
_publ_author_name
'Hosomi, Hiroyuki'
'Ohba, Shigeru'
'Ohmori, Ken'
'Obitsu, Tetsuo'
'Ogawa, Yasuyuki'
'Ishikawa, Yuichi'
'Yamamura, Shosuke'
'Nishiyama, Shigeru'

_publ_section_title
({-})-(3<i>S</i>)-4-(2-{[4,4-Dimethoxy-6-(benzyloxymethyl)perhydropyran-2-yl]methyl}-1,3-dithian-2-yl)-4-methyl-3-(1,1,2,2-tetramethyl-1-silapropoxy)pentan-1-ol
_journal_issue 4
_journal_name_full 'Acta Crystallographica Section C'
_journal_page_first e140
_journal_page_last e141
_journal_paper_doi 10.1107/S010827010000336X
_journal_volume 56
_journal_year 2000
_chemical_formula_moiety 'C32 H56 O6 S2 Si1'
_chemical_formula_sum 'C32 H56 O6 S2 Si'
_chemical_formula_weight 629.00
_space_group_IT_number 4
_symmetry_cell_setting monoclinic
_symmetry_space_group_name_Hall 'P 2yb'
_symmetry_space_group_name_H-M 'P 1 21 1'
_cell_angle_alpha 90
_cell_angle_beta 91.33(2)
_cell_angle_gamma 90
_cell_formula_units_Z 4
_cell_length_a 6.878(3)
_cell_length_b 19.658(3)
_cell_length_c 26.493(2)
_cell_measurement_reflns_used 25
_cell_measurement_temperature 298.0(10)
_cell_measurement_theta_max 15.0
_cell_measurement_theta_min 14.3
_cell_volume 3581.1(17)
_computing_cell_refinement 'MSC/AFC Diffractometer Control Software'
_computing_data_collection
;MSC/AFC Diffractometer Control Software
(Molecular Structure Corporation, 1993)
;
_computing_data_reduction
;TEXSAN
(Molecular Structure Corporation, 1999)
;
_computing_publication_material TEXSAN
_computing_structure_refinement 'SHELXL97 (Sheldrick, 1997)'
_computing_structure_solution 'SIR92 (Altomare et al., 1994)'
_diffrn_measurement_device_type 'Rigaku AFC5'
_diffrn_measurement_method \w
_diffrn_radiation_type MoK\a
_diffrn_radiation_wavelength .71073
_diffrn_reflns_av_R_equivalents .030
_diffrn_reflns_limit_h_max 8
_diffrn_reflns_limit_h_min 0
_diffrn_reflns_limit_k_max 23
_diffrn_reflns_limit_k_min 0
_diffrn_reflns_limit_l_max 31
_diffrn_reflns_limit_l_min -31
_diffrn_reflns_number 7078
_diffrn_reflns_theta_max 25
_diffrn_reflns_theta_min 2.5
_diffrn_standards_decay_% 1.0
_diffrn_standards_interval_count 100
_diffrn_standards_number 3
_exptl_absorpt_coefficient_mu .220
_exptl_absorpt_correction_T_max .977
_exptl_absorpt_correction_T_min .881
_exptl_absorpt_correction_type integration
_exptl_absorpt_process_details '(Coppens et al., 1965)'
_exptl_crystal_colour Colourless
_exptl_crystal_density_diffrn 1.167
_exptl_crystal_density_method 'not measured'
_exptl_crystal_description Plate-like
_exptl_crystal_size_max .7
_exptl_crystal_size_mid .6
_exptl_crystal_size_min .1
_refine_diff_density_max 1.00
_refine_diff_density_min -.29
_refine_ls_abs_structure_details 'Flack (1983), no Friedel pairs'
_refine_ls_abs_structure_Flack .00(10)
_refine_ls_extinction_method none
_refine_ls_goodness_of_fit_ref 1.02
_refine_ls_hydrogen_treatment mixed
_refine_ls_number_parameters 745
_refine_ls_number_reflns 6497
_refine_ls_R_factor_gt .051
_refine_ls_shift/su_max .017
_refine_ls_structure_factor_coef Fsqd
_refine_ls_weighting_details 'w = 1/[\s^2^(Fo^2^) + (0.0591P)^2^+1.2827P] where P = (Fo^2^+2Fc^2^)/3'
_refine_ls_weighting_scheme calc
_refine_ls_wR_factor_ref .130
_reflns_number_gt 4622
_reflns_number_total 6497
_reflns_threshold_expression 'I > 2\s(I)'
_cod_data_source_file qa0240.cif
_cod_data_source_block I
_cod_original_sg_symbol_H-M 'P 21'
_cod_original_formula_sum 'C32 H56 O6 S2 Si1'
_cod_database_code 2010856
_cod_database_fobs_code 2010856

loop_
_symmetry_equiv_pos_as_xyz
x,y,z
-x,1/2+y,-z

loop_
_atom_site_label
_atom_site_fract_x
_atom_site_fract_y
_atom_site_fract_z
_atom_site_U_iso_or_equiv
_atom_site_adp_type
_atom_site_calc_flag
_atom_site_refinement_flags
_atom_site_occupancy
_atom_site_disorder_assembly
_atom_site_disorder_group
_atom_site_type_symbol
S1 -.2505(2) .70209(9) .94213(6) .0492(4) Uani d . 1.00 . . S
S2 .1644(2) .73805(7) .91772(6) .0447(4) Uani d . 1.00 . . S
S51 -.7194(2) .74784(8) .43871(6) .0442(4) Uani d . 1.00 . . S
S52 -.3093(2) .78914(7) .41375(6) .0433(4) Uani d . 1.00 . . S
Si3 -.1647(3) .70390(10) 1.13615(7) .0542(5) Uani d . 1.00 . . Si
Si53 -.6388(3) .76290(10) .63296(7) .0615(5) Uani d . 1.00 . . Si
O4 .2922(5) .5363(2) .94610(10) .0413(9) Uani d . 1.00 . . O
O5 .5343(7) .5533(2) .8298(2) .0660(10) Uani d . 1.00 . . O
O6 .3625(8) .4556(2) .8056(2) .0690(10) Uani d . 1.00 . . O
O7 .4612(7) .4198(2) .9916(2) .0590(10) Uani d . 1.00 . . O
O8 -.0036(6) .7133(2) 1.09160(10) .0480(10) Uani d . 1.00 . . O
O9 -.0102(7) .9197(2) 1.0391(2) .0590(10) Uani d . 1.00 . . O
O54 -.1691(5) .5891(2) .45470(10) .0391(9) Uani d . 1.00 . . O
O55 .0802(6) .5872(2) .33700(10) .0460(10) Uani d . 1.00 . . O
O56 -.0697(7) .4819(2) .3261(2) .0520(10) Uani d . 1.00 . . O
O57 -.0464(8) .4773(2) .5110(2) .0660(10) Uani d . 1.00 . . O
O58 -.4779(7) .7729(2) .58770(10) .0530(10) Uani d . 1.00 . . O
O59 -.5285(7) .9752(2) .5284(2) .0670(10) Uani d . 1.00 . . O
C10 -.2870(10) .7162(4) .8753(3) .069(2) Uani d . 1.00 . . C
C11 -.1530(10) .7670(4) .8525(3) .072(2) Uani d . 1.00 . . C
C12 .0620(10) .7445(4) .8545(2) .064(2) Uani d . 1.00 . . C
C13 .0076(7) .6744(3) .9477(2) .0360(10) Uani d . 1.00 . . C
C14 .0203(8) .6059(3) .9179(2) .0410(10) Uani d . 1.00 . . C
C15 .2179(8) .5767(3) .9045(2) .0420(10) Uani d . 1.00 . . C
C16 .2040(10) .5312(3) .8582(2) .054(2) Uani d . 1.00 . . C
C17 .4010(10) .5019(3) .8458(2) .054(2) Uani d . 1.00 . . C
C18 .4975(10) .4694(3) .8912(2) .050(2) Uani d . 1.00 . . C
C19 .4871(8) .5158(3) .9380(2) .0430(10) Uani d . 1.00 . . C
C20 .5616(9) .4822(3) .9857(3) .049(2) Uani d . 1.00 . . C
C21 .5210(10) .3838(4) 1.0358(3) .072(2) Uani d . 1.00 . . C
C22 .4460(10) .4143(3) 1.0836(3) .061(2) Uani d . 1.00 . . C
C23 .2630(10) .4403(5) 1.0856(3) .086(3) Uani d . 1.00 . . C
C24 .194(2) .4653(6) 1.1302(5) .124(4) Uani d . 1.00 . . C
C25 .304(3) .4659(7) 1.1724(5) .149(7) Uani d . 1.00 . . C
C26 .484(3) .4377(7) 1.1719(4) .134(5) Uani d . 1.00 . . C
C27 .559(2) .4127(5) 1.1271(4) .095(3) Uani d . 1.00 . . C
C28 .4710(10) .5932(4) .7879(3) .089(3) Uani d . 1.00 . . C
C29 .5280(10) .4199(5) .7878(3) .091(3) Uani d . 1.00 . . C
C30 .0604(8) .6700(3) 1.0065(2) .0390(10) Uani d . 1.00 . . C
C31 -.0170(10) .6017(3) 1.0264(2) .052(2) Uani d . 1.00 . . C
C32 .2819(9) .6702(3) 1.0165(2) .049(2) Uani d . 1.00 . . C
C33 -.0362(8) .7282(3) 1.0386(2) .0410(10) Uani d . 1.00 . . C
C34 .0394(9) .7998(3) 1.0283(2) .047(2) Uani d . 1.00 . . C
C35 -.0735(10) .8540(3) 1.0550(2) .054(2) Uani d . 1.00 . . C
C36 -.3760(10) .7621(4) 1.1295(3) .075(2) Uani d . 1.00 . . C
C37 -.269(2) .6166(5) 1.1387(4) .112(4) Uani d . 1.00 . . C
C38 -.0220(10) .7215(5) 1.1960(3) .082(3) Uani d . 1.00 . . C
C39 .148(2) .6724(7) 1.2020(4) .134(5) Uani d . 1.00 . . C
C40 .060(2) .7939(6) 1.1948(4) .117(4) Uani d . 1.00 . . C
C41 -.155(2) .7137(7) 1.2423(3) .133(5) Uani d . 1.00 . . C
C60 -.7599(9) .7573(4) .3714(3) .056(2) Uani d . 1.00 . . C
C61 -.6270(10) .8092(4) .3474(3) .068(2) Uani d . 1.00 . . C
C62 -.4170(10) .7898(4) .3500(2) .060(2) Uani d . 1.00 . . C
C63 -.4573(7) .7257(3) .4462(2) .0340(10) Uani d . 1.00 . . C
C64 -.4332(8) .6557(3) .4189(2) .0380(10) Uani d . 1.00 . . C
C65 -.2304(8) .6256(3) .4109(2) .0350(10) Uani d . 1.00 . . C
C66 -.2360(8) .5764(3) .3655(2) .0410(10) Uani d . 1.00 . . C
C67 -.0466(9) .5388(3) .3584(2) .0420(10) Uani d . 1.00 . . C
C68 .0290(9) .5105(3) .4082(2) .0430(10) Uani d . 1.00 . . C
C69 .0239(8) .5625(3) .4511(2) .0370(10) Uani d . 1.00 . . C
C70 .0788(9) .5330(3) .5014(2) .047(2) Uani d . 1.00 . . C
C71 .0110(10) .4363(4) .5527(3) .077(2) Uani d . 1.00 . . C
C72 -.0280(10) .4683(4) .6036(3) .070(2) Uani d . 1.00 . . C
C73 -.198(2) .4999(6) .6120(4) .109(3) Uani d . 1.00 . . C
C74 -.238(2) .5257(7) .6588(6) .144(5) Uani d . 1.00 . . C
C75 -.107(3) .5189(8) .6967(5) .147(6) Uani d . 1.00 . . C
C76 .064(3) .4878(8) .6908(4) .146(6) Uani d . 1.00 . . C
C77 .105(2) .4627(6) .6425(4) .113(4) Uani d . 1.00 . . C
C78 .2619(9) .5619(4) .3221(3) .063(2) Uani d . 1.00 . . C
C79 -.1500(10) .4942(4) .2772(3) .068(2) Uani d . 1.00 . . C
C80 -.4074(8) .7252(3) .5054(2) .0380(10) Uani d . 1.00 . . C
C81 -.4774(10) .6572(3) .5273(2) .048(2) Uani d . 1.00 . . C
C82 -.1896(9) .7310(3) .5150(2) .0490(10) Uani d . 1.00 . . C
C83 -.5125(8) .7839(3) .5345(2) .0410(10) Uani d . 1.00 . . C
C84 -.4531(9) .8566(3) .5214(2) .0450(10) Uani d . 1.00 . . C
C85 -.5800(10) .9090(3) .5449(3) .059(2) Uani d . 1.00 . . C
C86 -.8560(10) .8177(4) .6278(3) .072(2) Uani d . 1.00 . . C
C87 -.739(2) .6757(4) .6376(4) .099(3) Uani d . 1.00 . . C
C88 -.4890(10) .7836(5) .6911(3) .081(2) Uani d . 1.00 . . C
C89 -.3200(10) .7322(6) .6957(3) .105(3) Uani d . 1.00 . . C
C90 -.4060(10) .8575(5) .6857(3) .093(3) Uani d . 1.00 . . C
C91 -.624(2) .7802(7) .7382(3) .127(4) Uani d . 1.00 . . C
H9 -.131(6) .945(3) 1.035(2) .0732 Uiso d . 1.00 . . H
H10A -.2708 .6739 .8580 .0826 Uiso calc . 1.00 . . H
H10B -.4189 .7322 .8693 .0826 Uiso calc . 1.00 . . H
H11A -.1899 .7762 .8183 .0852 Uiso calc . 1.00 . . H
H11B -.1596 .8096 .8716 .0852 Uiso calc . 1.00 . . H
H12A .1377 .7770 .8353 .0741 Uiso calc . 1.00 . . H
H12B .0701 .7010 .8382 .0741 Uiso calc . 1.00 . . H
H14A -.0471 .5729 .9372 .0514 Uiso calc . 1.00 . . H
H14B -.0513 .6134 .8862 .0514 Uiso calc . 1.00 . . H
H15 .3087 .6140 .8984 .0500 Uiso calc . 1.00 . . H
H16A .1114 .4956 .8634 .0673 Uiso calc . 1.00 . . H
H16B .1551 .5586 .8292 .0673 Uiso calc . 1.00 . . H
H18A .4319 .4272 .8986 .0598 Uiso calc . 1.00 . . H
H18B .6312 .4598 .8843 .0598 Uiso calc . 1.00 . . H
H19 .5645 .5563 .9318 .0535 Uiso calc . 1.00 . . H
H20A .5379 .5123 1.0142 .0599 Uiso calc . 1.00 . . H
H20B .6989 .4749 .9838 .0599 Uiso calc . 1.00 . . H
H21A .4720 .3379 1.0333 .0852 Uiso calc . 1.00 . . H
H21B .6603 .3827 1.0376 .0852 Uiso calc . 1.00 . . H
H23 .1822 .4402 1.0542 .1051 Uiso calc . 1.00 . . H
H24 .0527 .4823 1.1299 .1629 Uiso calc . 1.00 . . H
H25 .2445 .4852 1.2038 .1735 Uiso calc . 1.00 . . H
H26 .5709 .4399 1.2014 .1572 Uiso calc . 1.00 . . H
H27 .6909 .3934 1.1255 .1111 Uiso calc . 1.00 . . H
H28A .5717 .6266 .7805 .1034 Uiso calc . 1.00 . . H
H28B .4528 .5644 .7592 .1034 Uiso calc . 1.00 . . H
H28C .3541 .6166 .7953 .1034 Uiso calc . 1.00 . . H
H29A .5928 .3943 .8146 .1028 Uiso calc . 1.00 . . H
H29B .4923 .3899 .7609 .1028 Uiso calc . 1.00 . . H
H29C .6240 .4525 .7751 .1028 Uiso calc . 1.00 . . H
H31A -.1546 .5986 1.0209 .0649 Uiso calc . 1.00 . . H
H31B .0463 .5649 1.0096 .0649 Uiso calc . 1.00 . . H
H31C .0120 .5987 1.0623 .0649 Uiso calc . 1.00 . . H
H32A .3077 .6669 1.0530 .0598 Uiso calc . 1.00 . . H
H32B .3423 .6333 1.0003 .0598 Uiso calc . 1.00 . . H
H32C .3379 .7127 1.0053 .0598 Uiso calc . 1.00 . . H
H33 -.1767 .7279 1.0315 .0483 Uiso calc . 1.00 . . H
H34A .1749 .8028 1.0395 .0596 Uiso calc . 1.00 . . H
H34B .0325 .8087 .9926 .0596 Uiso calc . 1.00 . . H
H35A -.0530 .8501 1.0913 .0628 Uiso calc . 1.00 . . H
H35B -.2104 .8490 1.0476 .0628 Uiso calc . 1.00 . . H
H36A -.3331 .8086 1.1303 .0934 Uiso calc . 1.00 . . H
H36B -.4426 .7537 1.0975 .0934 Uiso calc . 1.00 . . H
H36C -.4645 .7543 1.1563 .0934 Uiso calc . 1.00 . . H
H37A -.3620 .6121 1.1649 .1440 Uiso calc . 1.00 . . H
H37B -.3325 .6044 1.1067 .1440 Uiso calc . 1.00 . . H
H37C -.1662 .5829 1.1449 .1440 Uiso calc . 1.00 . . H
H39A .1010 .6263 1.2046 .1606 Uiso calc . 1.00 . . H
H39B .2356 .6760 1.1751 .1606 Uiso calc . 1.00 . . H
H39C .2201 .6823 1.2338 .1606 Uiso calc . 1.00 . . H
H40A .1270 .8064 1.2257 .1337 Uiso calc . 1.00 . . H
H40B .1465 .8010 1.1670 .1337 Uiso calc . 1.00 . . H
H40C -.0464 .8285 1.1899 .1337 Uiso calc . 1.00 . . H
H41A -.0769 .7217 1.2734 .1608 Uiso calc . 1.00 . . H
H41B -.2623 .7424 1.2415 .1608 Uiso calc . 1.00 . . H
H41C -.1977 .6660 1.2443 .1608 Uiso calc . 1.00 . . H
H59 -.646(6) 1.000(3) .518(3) .0822 Uiso d . 1.00 . . H
H60A -.7383 .7146 .3559 .0694 Uiso calc . 1.00 . . H
H60B -.8923 .7705 .3656 .0694 Uiso calc . 1.00 . . H
H61A -.6663 .8169 .3134 .0808 Uiso calc . 1.00 . . H
H61B -.6416 .8525 .3654 .0808 Uiso calc . 1.00 . . H
H62A -.3450 .8217 .3302 .0721 Uiso calc . 1.00 . . H
H62B -.4048 .7461 .3361 .0721 Uiso calc . 1.00 . . H
H64A -.5043 .6231 .4380 .0496 Uiso calc . 1.00 . . H
H64B -.4947 .6603 .3857 .0496 Uiso calc . 1.00 . . H
H65 -.1381 .6623 .4049 .0427 Uiso calc . 1.00 . . H
H66A -.3407 .5447 .3703 .0501 Uiso calc . 1.00 . . H
H66B -.2688 .6032 .3351 .0501 Uiso calc . 1.00 . . H
H68A -.0523 .4729 .4178 .0515 Uiso calc . 1.00 . . H
H68B .1595 .4952 .4046 .0515 Uiso calc . 1.00 . . H
H69 .1116 .6009 .4431 .0479 Uiso calc . 1.00 . . H
H70A .0672 .5671 .5280 .0557 Uiso calc . 1.00 . . H
H70B .2122 .5177 .5017 .0557 Uiso calc . 1.00 . . H
H71A -.0556 .3937 .5508 .0948 Uiso calc . 1.00 . . H
H71B .1499 .4283 .5510 .0948 Uiso calc . 1.00 . . H
H73 -.2880 .5052 .5828 .1351 Uiso calc . 1.00 . . H
H74 -.3737 .5485 .6625 .1798 Uiso calc . 1.00 . . H
H75 -.1367 .5365 .7316 .1921 Uiso calc . 1.00 . . H
H76 .1688 .4860 .7172 .1970 Uiso calc . 1.00 . . H
H77 .2210 .4373 .6366 .1390 Uiso calc . 1.00 . . H
H78A .3336 .5430 .3512 .0811 Uiso calc . 1.00 . . H
H78B .2474 .5270 .2971 .0811 Uiso calc . 1.00 . . H
H78C .3417 .5982 .3085 .0811 Uiso calc . 1.00 . . H
H79A -.2816 .5140 .2790 .0805 Uiso calc . 1.00 . . H
H79B -.0732 .5260 .2581 .0805 Uiso calc . 1.00 . . H
H79C -.1624 .4527 .2580 .0805 Uiso calc . 1.00 . . H
H81A -.6148 .6525 .5213 .0587 Uiso calc . 1.00 . . H
H81B -.4104 .6207 .5112 .0587 Uiso calc . 1.00 . . H
H81C -.4492 .6565 .5629 .0587 Uiso calc . 1.00 . . H
H82A -.1596 .7296 .5508 .0588 Uiso calc . 1.00 . . H
H82B -.1224 .6941 .4989 .0588 Uiso calc . 1.00 . . H
H82C -.1388 .7735 .5019 .0588 Uiso calc . 1.00 . . H
H83 -.6528 .7794 .5278 .0498 Uiso calc . 1.00 . . H
H84A -.3219 .8645 .5319 .0566 Uiso calc . 1.00 . . H
H84B -.4617 .8627 .4844 .0566 Uiso calc . 1.00 . . H
H85A -.5665 .9065 .5805 .0754 Uiso calc . 1.00 . . H
H85B -.7152 .9002 .5350 .0754 Uiso calc . 1.00 . . H
H86A -.8143 .8654 .6297 .0853 Uiso calc . 1.00 . . H
H86B -.9225 .8102 .5968 .0853 Uiso calc . 1.00 . . H
H86C -.9383 .8090 .6558 .0853 Uiso calc . 1.00 . . H
H87A -.8251 .6710 .6637 .1269 Uiso calc . 1.00 . . H
H87B -.7968 .6618 .6055 .1269 Uiso calc . 1.00 . . H
H87C -.6272 .6435 .6437 .1269 Uiso calc . 1.00 . . H
H89A -.3643 .6879 .7003 .1250 Uiso calc . 1.00 . . H
H89B -.2366 .7357 .6672 .1250 Uiso calc . 1.00 . . H
H89C -.2362 .7447 .7260 .1250 Uiso calc . 1.00 . . H
H90A -.3214 .8697 .7147 .1126 Uiso calc . 1.00 . . H
H90B -.3235 .8607 .6559 .1126 Uiso calc . 1.00 . . H
H90C -.5046 .8918 .6825 .1126 Uiso calc . 1.00 . . H
H91A -.5568 .7888 .7678 .1611 Uiso calc . 1.00 . . H
H91B -.7327 .8114 .7331 .1611 Uiso calc . 1.00 . . H
H91C -.6807 .7340 .7385 .1611 Uiso calc . 1.00 . . H

loop_
_atom_site_aniso_label
_atom_site_aniso_U_11
_atom_site_aniso_U_22
_atom_site_aniso_U_33
_atom_site_aniso_U_12
_atom_site_aniso_U_13
_atom_site_aniso_U_23
S1 .0401(8) .0544(10) .0532(10) .0073(8) .0036(7) -.0045(8)
S2 .0538(9) .0369(8) .0439(9) -.0065(7) .0119(7) -.0032(7)
S51 .0357(7) .0413(9) .0559(9) .0062(7) .0074(7) .0000(7)
S52 .0503(9) .0365(8) .0437(8) -.0088(7) .0125(7) -.0030(7)
Si3 .0630(10) .0490(10) .0510(10) -.0004(9) .0183(9) .0017(9)
Si53 .0810(10) .0490(10) .0560(10) -.0009(10) .0210(10) .0009(9)
O4 .043(2) .039(2) .043(2) .002(2) .008(2) -.004(2)
O5 .088(4) .050(3) .062(3) -.002(3) .030(3) .007(2)
O6 .103(4) .050(3) .054(3) .010(3) .019(3) -.018(2)
O7 .081(3) .047(3) .050(3) -.009(2) .003(2) .005(2)
O8 .059(3) .047(3) .037(2) .002(2) .007(2) -.002(2)
O9 .059(3) .034(2) .086(3) .001(2) .012(3) .002(2)
O54 .041(2) .036(2) .040(2) .007(2) .003(2) -.003(2)
O55 .049(2) .043(2) .047(2) -.002(2) .011(2) -.004(2)
O56 .068(3) .042(2) .048(3) -.002(2) .009(2) -.015(2)
O57 .090(4) .052(3) .055(3) -.009(3) -.008(3) .014(2)
O58 .078(3) .045(2) .038(2) .005(2) .011(2) -.002(2)
O59 .058(3) .035(3) .109(4) .003(2) .018(3) .012(3)
C10 .061(4) .083(6) .062(4) .021(4) -.020(4) -.016(4)
C11 .096(6) .075(5) .045(4) .026(5) -.005(4) .013(4)
C12 .093(5) .057(4) .043(4) -.002(4) .016(3) .002(3)
C13 .029(3) .032(3) .046(3) -.001(2) .005(2) -.004(2)
C14 .044(3) .034(3) .045(3) -.001(3) .000(3) -.005(3)
C15 .046(3) .037(3) .043(3) .002(3) .007(3) .003(3)
C16 .068(4) .047(4) .046(4) .007(3) .008(3) -.011(3)
C17 .078(5) .039(3) .046(4) -.001(3) .019(3) -.006(3)
C18 .061(4) .041(4) .049(4) .010(3) .017(3) .003(3)
C19 .038(3) .033(3) .060(4) .000(3) .013(3) -.001(3)
C20 .043(3) .042(4) .062(4) .002(3) .005(3) -.006(3)
C21 .099(6) .051(4) .066(5) .017(4) .003(4) .010(4)
C22 .095(6) .042(4) .047(4) -.001(4) -.005(4) .012(3)
C23 .116(7) .074(6) .068(5) .028(5) .005(5) .009(4)
C24 .170(10) .090(8) .112(9) .041(8) .045(9) .000(7)
C25 .27(2) .087(9) .090(9) .020(10) .040(10) -.006(7)
C26 .25(2) .096(9) .059(7) -.027(10) -.022(9) -.002(6)
C27 .116(8) .088(7) .081(6) -.010(6) -.017(6) .010(5)
C28 .140(8) .067(5) .063(5) .000(5) .031(5) .016(4)
C29 .127(8) .069(5) .079(6) .012(5) .041(5) -.012(5)
C30 .047(3) .033(3) .038(3) .002(3) .006(3) .000(2)
C31 .073(4) .035(3) .050(4) -.002(3) .014(3) .000(3)
C32 .049(4) .054(4) .043(3) .009(3) .001(3) -.004(3)
C33 .045(3) .039(3) .039(3) .001(3) .012(3) .000(3)
C34 .058(4) .036(3) .048(4) -.002(3) .011(3) -.002(3)
C35 .068(4) .042(4) .053(4) .002(3) .018(3) -.003(3)
C36 .057(4) .082(6) .086(5) -.002(4) .021(4) .011(4)
C37 .149(9) .066(6) .123(8) -.037(6) .074(7) -.009(5)
C38 .085(6) .117(8) .044(4) .001(5) .009(4) .015(4)
C39 .111(8) .200(10) .093(7) .052(9) .016(6) .055(8)
C40 .142(9) .132(10) .075(6) -.043(8) -.014(6) -.022(6)
C41 .151(10) .200(10) .048(5) .006(10) .039(6) -.004(7)
C60 .053(4) .057(4) .059(4) .010(3) -.007(3) -.006(3)
C61 .093(6) .059(5) .052(4) .015(4) -.004(4) .008(4)
C62 .095(5) .046(4) .039(3) -.006(4) .004(3) .009(3)
C63 .029(3) .026(3) .046(3) .001(2) .009(2) -.003(2)
C64 .035(3) .035(3) .046(3) .000(3) .007(3) -.003(3)
C65 .032(3) .034(3) .040(3) .000(2) .001(2) -.003(2)
C66 .036(3) .039(3) .047(3) -.005(3) .003(3) -.004(3)
C67 .044(3) .042(3) .041(3) -.006(3) .007(3) -.009(3)
C68 .046(3) .037(3) .046(3) .005(3) .006(3) -.001(3)
C69 .037(3) .033(3) .042(3) .005(3) .002(3) -.004(3)
C70 .044(3) .045(4) .052(4) .003(3) -.003(3) -.001(3)
C71 .130(7) .052(4) .049(4) .017(5) -.005(4) .010(4)
C72 .104(6) .053(4) .053(4) .012(4) .008(4) .015(4)
C73 .122(8) .118(9) .088(7) .037(7) .029(6) .010(6)
C74 .160(10) .140(10) .140(10) .049(10) .070(10) .015(10)
C75 .24(2) .120(10) .085(9) .030(10) .040(10) .005(8)
C76 .24(2) .120(10) .075(8) .010(10) -.045(9) -.012(7)
C77 .151(10) .090(7) .096(7) .044(7) -.026(7) .005(6)
C78 .043(4) .084(5) .062(4) -.002(4) .016(3) -.015(4)
C79 .078(5) .074(5) .053(4) -.014(4) .001(4) -.023(4)
C80 .043(3) .031(3) .039(3) .000(2) .005(2) -.004(2)
C81 .065(4) .037(3) .044(4) .007(3) .013(3) .004(3)
C82 .055(4) .048(4) .044(3) .005(3) .000(3) -.010(3)
C83 .049(3) .039(3) .035(3) .000(3) .012(3) -.001(3)
C84 .056(4) .038(3) .042(3) -.001(3) .014(3) .001(3)
C85 .066(4) .041(4) .072(5) .006(3) .019(4) .002(3)
C86 .063(4) .080(5) .073(5) -.007(4) .021(4) .000(4)
C87 .135(8) .063(5) .102(7) -.019(6) .053(6) .006(5)
C88 .103(6) .082(6) .057(5) .013(5) .016(4) .002(4)
C89 .098(7) .137(9) .080(6) .030(7) .007(5) .027(6)
C90 .100(7) .097(7) .081(6) -.022(6) .000(5) -.029(5)
C91 .170(10) .170(10) .051(5) .015(9) .038(6) .017(6)

loop_
_atom_type_symbol
_atom_type_description
_atom_type_scat_dispersion_real
_atom_type_scat_dispersion_imag
_atom_type_scat_source
C C .003 .002
;International Tables for Crystallography
(1992, Vol. C)
;
H H .000 .000
;International Tables for Crystallography
(1992, Vol. C)
;
O O .011 .006
;International Tables for Crystallography
(1992, Vol. C)
;
S S .125 .123
;International Tables for Crystallography
(1992, Vol. C)
;
Si Si .082 .070
;International Tables for Crystallography
(1992, Vol. C)
;

loop_
_geom_angle_atom_site_label_1
_geom_angle_atom_site_label_2
_geom_angle_atom_site_label_3
_geom_angle
_geom_angle_publ_flag
C10 S1 C13 103.5(3) no
C12 S2 C13 103.2(3) no
C60 S51 C63 104.8(3) no
C62 S52 C63 102.7(3) no
O8 Si3 C36 113.7(3) no
O8 Si3 C37 113.3(4) no
O8 Si3 C38 103.8(3) no
C36 Si3 C37 105.5(4) no
C36 Si3 C38 111.1(4) no
C37 Si3 C38 109.5(4) no
O58 Si53 C86 115.4(3) no
O58 Si53 C87 114.4(4) no
O58 Si53 C88 101.9(3) no
C86 Si53 C87 104.1(4) no
C86 Si53 C88 111.2(4) no
C87 Si53 C88 110.1(4) no
C15 O4 C19 111.2(4) no
C17 O5 C28 115.8(6) no
C17 O6 C29 115.2(6) no
C20 O7 C21 112.8(5) no
Si3 O8 C33 128.8(4) yes
C35 O9 H9 103(3) no
C65 O54 C69 112.9(4) no
C67 O55 C78 115.6(5) no
C67 O56 C79 117.1(5) no
C70 O57 C71 114.7(6) no
Si53 O58 C83 128.8(4) yes
C85 O59 H59 109(3) no
S1 C10 C11 115.0(5) no
S1 C10 H10A 109 no
S1 C10 H10B 109 no
C11 C10 H10A 108 no
C11 C10 H10B 108 no
H10A C10 H10B 109 no
C10 C11 C12 113.4(6) no
C10 C11 H11A 111 no
C10 C11 H11B 109 no
C12 C11 H11A 109 no
C12 C11 H11B 107 no
H11A C11 H11B 108 no
S2 C12 C11 113.8(5) no
S2 C12 H12A 109 no
S2 C12 H12B 109 no
C11 C12 H12A 109 no
C11 C12 H12B 108 no
H12A C12 H12B 108 no
S1 C13 S2 109.6(3) no
S1 C13 C14 106.1(3) no
S1 C13 C30 106.8(4) no
S2 C13 C14 109.1(4) no
S2 C13 C30 109.6(4) no
C14 C13 C30 115.6(4) no
C13 C14 C15 120.1(5) no
C13 C14 H14A 107 no
C13 C14 H14B 106 no
C15 C14 H14A 108 no
C15 C14 H14B 107 no
H14A C14 H14B 109 no
O4 C15 C14 109.4(4) no
O4 C15 C16 107.8(5) no
O4 C15 H15 109 no
C14 C15 C16 111.8(5) no
C14 C15 H15 110 no
C16 C15 H15 110 no
C15 C16 C17 111.2(5) no
C15 C16 H16A 110 no
C15 C16 H16B 109 no
C17 C16 H16A 111 no
C17 C16 H16B 109 no
H16A C16 H16B 107 no
O5 C17 O6 109.9(5) no
O5 C17 C16 112.1(5) no
O5 C17 C18 105.2(5) no
O6 C17 C16 104.7(5) no
O6 C17 C18 113.5(5) no
C16 C17 C18 111.6(5) no
C17 C18 C19 111.4(5) no
C17 C18 H18A 109 no
C17 C18 H18B 110 no
C19 C18 H18A 108 no
C19 C18 H18B 109 no
H18A C18 H18B 109 no
O4 C19 C18 110.5(5) no
O4 C19 C20 107.7(5) no
O4 C19 H19 108 no
C18 C19 C20 113.2(5) no
C18 C19 H19 108 no
C20 C19 H19 109 no
O7 C20 C19 108.3(5) no
O7 C20 H20A 110 no
O7 C20 H20B 111 no
C19 C20 H20A 109 no
C19 C20 H20B 110 no
H20A C20 H20B 108 no
O7 C21 C22 113.4(6) no
O7 C21 H21A 108 no
O7 C21 H21B 109 no
C22 C21 H21A 108 no
C22 C21 H21B 109 no
H21A C21 H21B 109 no
C21 C22 C23 121.2(7) no
C21 C22 C27 119.9(8) no
C23 C22 C27 118.8(7) no
C22 C23 C24 120.5(9) no
C22 C23 H23 118 no
C24 C23 H23 121 no
C23 C24 C25 121.0(10) no
C23 C24 H24 117 no
C25 C24 H24 121 no
C24 C25 C26 119.0(10) no
C24 C25 H25 117 no
C26 C25 H25 123 no
C25 C26 C27 120.0(10) no
C25 C26 H26 121 no
C27 C26 H26 117 no
C22 C27 C26 119.0(10) no
C22 C27 H27 119 no
C26 C27 H27 122 no
O5 C28 H28A 109 no
O5 C28 H28B 109 no
O5 C28 H28C 110 no
H28A C28 H28B 109 no
H28A C28 H28C 109 no
H28B C28 H28C 111 no
O6 C29 H29A 112 no
O6 C29 H29B 111 no
O6 C29 H29C 110 no
H29A C29 H29B 110 no
H29A C29 H29C 107 no
H29B C29 H29C 108 no
C13 C30 C31 108.0(4) no
C13 C30 C32 111.7(4) no
C13 C30 C33 113.4(4) no
C31 C30 C32 107.0(5) no
C31 C30 C33 107.0(5) no
C32 C30 C33 109.4(5) no
C30 C31 H31A 111 no
C30 C31 H31B 109 no
C30 C31 H31C 109 no
H31A C31 H31B 110 no
H31A C31 H31C 109 no
H31B C31 H31C 109 no
C30 C32 H32A 109 no
C30 C32 H32B 111 no
C30 C32 H32C 110 no
H32A C32 H32B 109 no
H32A C32 H32C 107 no
H32B C32 H32C 110 no
O8 C33 C30 108.6(4) no
O8 C33 C34 108.3(4) no
O8 C33 H33 108 no
C30 C33 C34 114.9(5) no
C30 C33 H33 109 no
C34 C33 H33 108 no
C33 C34 C35 112.8(5) no
C33 C34 H34A 109 no
C33 C34 H34B 110 no
C35 C34 H34A 108 no
C35 C34 H34B 109 no
H34A C34 H34B 108 no
O9 C35 C34 109.7(5) no
O9 C35 H35A 109 no
O9 C35 H35B 110 no
C34 C35 H35A 110 no
C34 C35 H35B 110 no
H35A C35 H35B 108 no
Si3 C36 H36A 110 no
Si3 C36 H36B 109 no
Si3 C36 H36C 110 no
H36A C36 H36B 109 no
H36A C36 H36C 110 no
H36B C36 H36C 109 no
Si3 C37 H37A 112 no
Si3 C37 H37B 111 no
Si3 C37 H37C 110 no
H37A C37 H37B 108 no
H37A C37 H37C 108 no
H37B C37 H37C 107 no
Si3 C38 C39 110.8(7) no
Si3 C38 C40 109.9(6) no
Si3 C38 C41 110.1(6) no
C39 C38 C40 107.9(8) no
C39 C38 C41 108.6(8) no
C40 C38 C41 109.5(8) no
C38 C39 H39A 110 no
C38 C39 H39B 112 no
C38 C39 H39C 109 no
H39A C39 H39B 110 no
H39A C39 H39C 106 no
H39B C39 H39C 107 no
C38 C40 H40A 113 no
C38 C40 H40B 113 no
C38 C40 H40C 111 no
H40A C40 H40B 108 no
H40A C40 H40C 105 no
H40B C40 H40C 105 no
C38 C41 H41A 109 no
C38 C41 H41B 114 no
C38 C41 H41C 109 no
H41A C41 H41B 109 no
H41A C41 H41C 105 no
H41B C41 H41C 109 no
S51 C60 C61 113.7(5) no
S51 C60 H60A 109 no
S51 C60 H60B 108 no
C61 C60 H60A 108 no
C61 C60 H60B 109 no
H60A C60 H60B 109 no
C60 C61 C62 113.6(6) no
C60 C61 H61A 110 no
C60 C61 H61B 108 no
C62 C61 H61A 110 no
C62 C61 H61B 108 no
H61A C61 H61B 107 no
S52 C62 C61 114.5(5) no
S52 C62 H62A 108 no
S52 C62 H62B 108 no
C61 C62 H62A 109 no
C61 C62 H62B 108 no
H62A C62 H62B 109 no
S51 C63 S52 109.7(3) no
S51 C63 C64 105.6(3) no
S51 C63 C80 106.9(3) no
S52 C63 C64 108.4(4) no
S52 C63 C80 110.7(3) no
C64 C63 C80 115.2(4) no
C63 C64 C65 120.6(4) no
C63 C64 H64A 107 no
C63 C64 H64B 107 no
C65 C64 H64A 107 no
C65 C64 H64B 107 no
H64A C64 H64B 109 no
O54 C65 C64 109.7(4) no
O54 C65 C66 108.7(4) no
O54 C65 H65 109 no
C64 C65 C66 110.0(4) no
C64 C65 H65 110 no
C66 C65 H65 110 no
C65 C66 C67 113.4(5) no
C65 C66 H66A 108 no
C65 C66 H66B 108 no
C67 C66 H66A 111 no
C67 C66 H66B 110 no
H66A C66 H66B 107 no
O55 C67 O56 110.4(5) no
O55 C67 C66 105.2(5) no
O55 C67 C68 113.2(5) no
O56 C67 C66 112.1(5) no
O56 C67 C68 105.6(5) no
C66 C67 C68 110.5(5) no
C67 C68 C69 112.8(5) no
C67 C68 H68A 109 no
C67 C68 H68B 110 no
C69 C68 H68A 107 no
C69 C68 H68B 109 no
H68A C68 H68B 110 no
O54 C69 C68 109.3(4) no
O54 C69 C70 107.3(4) no
O54 C69 H69 108 no
C68 C69 C70 113.2(5) no
C68 C69 H69 109 no
C70 C69 H69 110 no
O57 C70 C69 108.5(5) no
O57 C70 H70A 110 no
O57 C70 H70B 110 no
C69 C70 H70A 111 no
C69 C70 H70B 110 no
H70A C70 H70B 108 no
O57 C71 C72 113.8(6) no
O57 C71 H71A 109 no
O57 C71 H71B 108 no
C72 C71 H71A 108 no
C72 C71 H71B 108 no
H71A C71 H71B 109 no
C71 C72 C73 121.0(8) no
C71 C72 C77 120.2(8) no
C73 C72 C77 118.8(8) no
C72 C73 C74 121.0(10) no
C72 C73 H73 117 no
C74 C73 H73 121 no
C73 C74 C75 119.0(10) no
C73 C74 H74 116 no
C75 C74 H74 124 no
C74 C75 C76 122.0(10) no
C74 C75 H75 119 no
C76 C75 H75 117 no
C75 C76 C77 117.0(10) no
C75 C76 H76 123 no
C77 C76 H76 118 no
C72 C77 C76 120.0(10) no
C72 C77 H77 117 no
C76 C77 H77 121 no
O55 C78 H78A 110 no
O55 C78 H78B 112 no
O55 C78 H78C 111 no
H78A C78 H78B 108 no
H78A C78 H78C 107 no
H78B C78 H78C 109 no
O56 C79 H79A 111 no
O56 C79 H79B 112 no
O56 C79 H79C 112 no
H79A C79 H79B 107 no
H79A C79 H79C 107 no
H79B C79 H79C 108 no
C63 C80 C81 108.2(4) no
C63 C80 C82 110.7(4) no
C63 C80 C83 112.8(4) no
C81 C80 C82 108.5(5) no
C81 C80 C83 107.5(5) no
C82 C80 C83 109.0(5) no
C80 C81 H81A 110 no
C80 C81 H81B 109 no
C80 C81 H81C 109 no
H81A C81 H81B 110 no
H81A C81 H81C 110 no
H81B C81 H81C 110 no
C80 C82 H82A 111 no
C80 C82 H82B 111 no
C80 C82 H82C 111 no
H82A C82 H82B 109 no
H82A C82 H82C 108 no
H82B C82 H82C 108 no
O58 C83 C80 107.7(4) no
O58 C83 C84 108.8(4) no
O58 C83 H83 108 no
C80 C83 C84 116.5(5) no
C80 C83 H83 108 no
C84 C83 H83 108 no
C83 C84 C85 112.8(5) no
C83 C84 H84A 110 no
C83 C84 H84B 109 no
C85 C84 H84A 109 no
C85 C84 H84B 108 no
H84A C84 H84B 108 no
O59 C85 C84 110.5(5) no
O59 C85 H85A 110 no
O59 C85 H85B 109 no
C84 C85 H85A 110 no
C84 C85 H85B 109 no
H85A C85 H85B 109 no
Si53 C86 H86A 109 no
Si53 C86 H86B 110 no
Si53 C86 H86C 109 no
H86A C86 H86B 109 no
H86A C86 H86C 108 no
H86B C86 H86C 111 no
Si53 C87 H87A 113 no
Si53 C87 H87B 110 no
Si53 C87 H87C 108 no
H87A C87 H87B 111 no
H87A C87 H87C 109 no
H87B C87 H87C 105 no
Si53 C88 C89 108.7(6) no
Si53 C88 C90 108.7(5) no
Si53 C88 C91 108.6(6) no
C89 C88 C90 109.6(8) no
C89 C88 C91 111.5(8) no
C90 C88 C91 109.7(8) no
C88 C89 H89A 112 no
C88 C89 H89B 111 no
C88 C89 H89C 109 no
H89A C89 H89B 111 no
H89A C89 H89C 108 no
H89B C89 H89C 106 no
C88 C90 H90A 111 no
C88 C90 H90B 111 no
C88 C90 H90C 114 no
H90A C90 H90B 106 no
H90A C90 H90C 108 no
H90B C90 H90C 108 no
C88 C91 H91A 111 no
C88 C91 H91B 109 no
C88 C91 H91C 107 no
H91A C91 H91B 111 no
H91A C91 H91C 110 no
H91B C91 H91C 106 no

loop_
_geom_bond_atom_site_label_1
_geom_bond_atom_site_label_2
_geom_bond_site_symmetry_1
_geom_bond_site_symmetry_2
_geom_bond_distance
_geom_bond_publ_flag
S1 C10 . . 1.805(7) yes
S1 C13 . . 1.859(5) yes
S2 C12 . . 1.807(7) yes
S2 C13 . . 1.843(6) yes
S51 C60 . . 1.807(7) yes
S51 C63 . . 1.861(5) yes
S52 C62 . . 1.829(7) yes
S52 C63 . . 1.836(5) yes
Si3 O8 . . 1.648(4) yes
Si3 C36 . . 1.856(8) yes
Si3 C37 . . 1.864(10) yes
Si3 C38 . . 1.878(8) yes
Si53 O58 . . 1.663(5) yes
Si53 C86 . . 1.845(8) yes
Si53 C87 . . 1.853(9) yes
Si53 C88 . . 1.876(8) yes
O4 C15 . . 1.442(7) no
O4 C19 . . 1.420(7) no
O5 C17 . . 1.434(8) no
O5 C28 . . 1.421(9) no
O6 C17 . . 1.421(8) no
O6 C29 . . 1.430(10) no
O7 C20 . . 1.418(8) no
O7 C21 . . 1.424(9) no
O8 C33 . . 1.446(7) no
O9 C35 . . 1.429(8) no
O9 H9 . . .97(5) no
O54 C65 . . 1.419(6) no
O54 C69 . . 1.432(7) no
O55 C67 . . 1.417(7) no
O55 C78 . . 1.410(8) no
O56 C67 . . 1.416(7) no
O56 C79 . . 1.416(8) no
O57 C70 . . 1.418(8) no
O57 C71 . . 1.419(9) no
O58 C83 . . 1.439(7) no
O59 C85 . . 1.421(8) no
O59 H59 . . .98(5) no
C10 C11 . . 1.500(10) no
C10 H10A . . .96 no
C10 H10B . . .97 no
C11 C12 . . 1.540(10) no
C11 H11A . . .95 no
C11 H11B . . .98 no
C12 H12A . . .97 no
C12 H12B . . .96 no
C13 C14 . . 1.564(8) no
C13 C30 . . 1.595(8) no
C14 C15 . . 1.525(8) no
C14 H14A . . .95 no
C14 H14B . . .98 no
C15 C16 . . 1.520(8) no
C15 H15 . . .98 no
C16 C17 . . 1.513(10) no
C16 H16A . . .96 no
C16 H16B . . .99 no
C17 C18 . . 1.503(9) no
C18 C19 . . 1.543(9) no
C18 H18A . . .97 no
C18 H18B . . .96 no
C19 C20 . . 1.504(9) no
C19 H19 . . .98 no
C20 H20A . . .98 no
C20 H20B . . .96 no
C21 C22 . . 1.500(10) no
C21 H21A . . .96 no
C21 H21B . . .96 no
C22 C23 . . 1.360(10) no
C22 C27 . . 1.370(10) no
C23 C24 . . 1.38(2) no
C23 H23 . . .99 no
C24 C25 . . 1.34(2) no
C24 H24 . . 1.026 no
C25 C26 . . 1.35(3) no
C25 H25 . . 1.01 no
C26 C27 . . 1.40(2) no
C26 H26 . . .98 no
C27 H27 . . .98 no
C28 H28A . . .97 no
C28 H28B . . .95 no
C28 H28C . . .95 no
C29 H29A . . .97 no
C29 H29B . . .95 no
C29 H29C . . .98 no
C30 C31 . . 1.543(8) no
C30 C32 . . 1.540(8) no
C30 C33 . . 1.582(8) no
C31 H31A . . .95 no
C31 H31B . . .96 no
C31 H31C . . .97 no
C32 H32A . . .98 no
C32 H32B . . .94 no
C32 H32C . . .97 no
C33 C34 . . 1.526(8) no
C33 H33 . . .98 no
C34 C35 . . 1.505(9) no
C34 H34A . . .97 no
C34 H34B . . .96 no
C35 H35A . . .97 no
C35 H35B . . .96 no
C36 H36A . . .96 no
C36 H36B . . .97 no
C36 H36C . . .96 no
C37 H37A . . .96 no
C37 H37B . . .97 no
C37 H37C . . .98 no
C38 C39 . . 1.52(2) no
C38 C40 . . 1.53(2) no
C38 C41 . . 1.550(10) no
C39 H39A . . .96 no
C39 H39B . . .95 no
C39 H39C . . .99 no
C40 H40A . . .96 no
C40 H40B . . .97 no
C40 H40C . . 1.01 no
C41 H41A . . .99 no
C41 H41B . . .93 no
C41 H41C . . .99 no
C60 C61 . . 1.520(10) no
C60 H60A . . .95 no
C60 H60B . . .96 no
C61 C62 . . 1.490(10) no
C61 H61A . . .95 no
C61 H61B . . .98 no
C62 H62A . . .96 no
C62 H62B . . .94 no
C63 C64 . . 1.564(8) no
C63 C80 . . 1.598(8) no
C64 C65 . . 1.535(8) no
C64 H64A . . .96 no
C64 H64B . . .97 no
C65 C66 . . 1.544(8) no
C65 H65 . . .98 no
C66 C67 . . 1.513(8) no
C66 H66A . . .96 no
C66 H66B . . .99 no
C67 C68 . . 1.513(8) no
C68 C69 . . 1.529(8) no
C68 H68A . . .96 no
C68 H68B . . .95 no
C69 C70 . . 1.495(8) no
C69 H69 . . .99 no
C70 H70A . . .98 no
C70 H70B . . .97 no
C71 C72 . . 1.520(10) no
C71 H71A . . .96 no
C71 H71B . . .97 no
C72 C73 . . 1.340(10) no
C72 C77 . . 1.370(10) no
C73 C74 . . 1.37(2) no
C73 H73 . . .99 no
C74 C75 . . 1.35(2) no
C74 H74 . . 1.04 no
C75 C76 . . 1.33(3) no
C75 H75 . . 1.01 no
C76 C77 . . 1.41(2) no
C76 H76 . . .99 no
C77 H77 . . .96 no
C78 H78A . . .98 no
C78 H78B . . .96 no
C78 H78C . . .97 no
C79 H79A . . .99 no
C79 H79B . . .97 no
C79 H79C . . .97 no
C80 C81 . . 1.540(8) no
C80 C82 . . 1.518(8) no
C80 C83 . . 1.572(8) no
C81 H81A . . .96 no
C81 H81B . . .96 no
C81 H81C . . .96 no
C82 H82A . . .97 no
C82 H82B . . .97 no
C82 H82C . . .98 no
C83 C84 . . 1.529(8) no
C83 H83 . . .98 no
C84 C85 . . 1.496(9) no
C84 H84A . . .95 no
C84 H84B . . .99 no
C85 H85A . . .95 no
C85 H85B . . .98 no
C86 H86A . . .98 no
C86 H86B . . .94 no
C86 H86C . . .96 no
C87 H87A . . .92 no
C87 H87B . . .97 no
C87 H87C . . 1.00 no
C88 C89 . . 1.550(10) no
C88 C90 . . 1.570(10) no
C88 C91 . . 1.580(10) no
C89 H89A . . .93 no
C89 H89B . . .96 no
C89 H89C . . 1.01 no
C90 H90A . . .98 no
C90 H90B . . .98 no
C90 H90C . . .96 no
C91 H91A . . .92 no
C91 H91B . . .97 no
C91 H91C . . .99 no

loop_
_geom_hbond_atom_site_label_D
_geom_hbond_atom_site_label_H
_geom_hbond_atom_site_label_A
_geom_hbond_site_symmetry_A
_geom_hbond_distance_DH
_geom_hbond_distance_HA
_geom_hbond_distance_DA
_geom_hbond_angle_DHA
O9 H9 O4 2_557 .97(5) 2.17(6) 3.035(6) 147(5)
O9 H9 O7 2_557 .97(5) 2.41(4) 3.188(7) 136(5)
O59 H59 O54 2_456 .98(5) 2.30(6) 3.096(6) 138(5)
O59 H59 O57 2_456 .98(5) 2.28(5) 3.082(7) 139(5)

loop_
_cod_related_entry_id
_cod_related_entry_database
_cod_related_entry_code
1 ChemSpider 24723769
